data_7103797
loop_
_publ_author_name
'Jin Liu'
'Elisia M. Murray'
'Young Junior,Victor G. '

_publ_section_title
;
&#x00F0; Stacking interactions in some crystalline cisoid 
E,E-1,4-diaryl-1,3-butadienes
;
_journal_name_full 'Chemical communications (Cambridge, England)'
_journal_paper_doi 10.1039/b301578e
_journal_year 2003
_chemical_formula_sum 'C21 H10 F10'
_chemical_formula_weight 452.29
_chemical_name_common 02258a
_chemical_name_systematic
; 
? 
;
_space_group_IT_number 2
_symmetry_cell_setting triclinic
_symmetry_space_group_name_Hall '-P 1'
_symmetry_space_group_name_H-M 'P -1'
_atom_sites_solution_hydrogens geom
_atom_sites_solution_primary direct
_atom_sites_solution_secondary difmap
_audit_creation_method SHELXL-97
_cell_angle_alpha 69.683(2)
_cell_angle_beta 78.016(2)
_cell_angle_gamma 84.341(2)
_cell_formula_units_Z 2
_cell_length_a 9.1151(11)
_cell_length_b 9.1761(11)
_cell_length_c 11.3748(14)
_cell_measurement_reflns_used 3041
_cell_measurement_temperature 173(2)
_cell_measurement_theta_max 27.53
_cell_measurement_theta_min 2.88
_cell_volume 872.40(18)
_computing_cell_refinement 'Bruker SMART'
_computing_data_collection 'Bruker SMART'
_computing_data_reduction 'Bruker SAINT'
_computing_molecular_graphics 'Bruker SHELXTL'
_computing_publication_material 'Bruker SHELXTL'
_computing_structure_refinement 'Bruker SHELXTL'
_computing_structure_solution 'Bruker SHELXTL'
_diffrn_ambient_temperature 173(2)
_diffrn_measured_fraction_theta_full 0.979
_diffrn_measured_fraction_theta_max 0.979
_diffrn_measurement_device_type 'CCD area detector'
_diffrn_measurement_method 'phi and omega scans'
_diffrn_radiation_monochromator graphite
_diffrn_radiation_source 'normal-focus sealed tube'
_diffrn_radiation_type MoK\a
_diffrn_radiation_wavelength 0.71073
_diffrn_reflns_av_R_equivalents 0.0287
_diffrn_reflns_av_sigmaI/netI 0.0315
_diffrn_reflns_limit_h_max 11
_diffrn_reflns_limit_h_min -11
_diffrn_reflns_limit_k_max 11
_diffrn_reflns_limit_k_min -10
_diffrn_reflns_limit_l_max 14
_diffrn_reflns_limit_l_min 0
_diffrn_reflns_number 9725
_diffrn_reflns_theta_full 27.53
_diffrn_reflns_theta_max 27.53
_diffrn_reflns_theta_min 1.94
_exptl_absorpt_coefficient_mu 0.175
_exptl_absorpt_correction_T_max 0.9709
_exptl_absorpt_correction_T_min 0.9462
_exptl_absorpt_correction_type multi-scan
_exptl_absorpt_process_details 'SADABS (Sheldrick, 2002)'
_exptl_crystal_colour Colorless
_exptl_crystal_density_diffrn 1.722
_exptl_crystal_density_method 'not measured'
_exptl_crystal_description Block
_exptl_crystal_F_000 452
_exptl_crystal_size_max 0.32
_exptl_crystal_size_mid 0.23
_exptl_crystal_size_min 0.17
_refine_diff_density_max 0.364
_refine_diff_density_min -0.177
_refine_diff_density_rms 0.047
_refine_ls_extinction_method none
_refine_ls_goodness_of_fit_ref 1.038
_refine_ls_hydrogen_treatment mixed
_refine_ls_matrix_type full
_refine_ls_number_parameters 280
_refine_ls_number_reflns 3926
_refine_ls_number_restraints 0
_refine_ls_restrained_S_all 1.038
_refine_ls_R_factor_all 0.0449
_refine_ls_R_factor_gt 0.0362
_refine_ls_shift/su_max 0.000
_refine_ls_shift/su_mean 0.000
_refine_ls_structure_factor_coef Fsqd
_refine_ls_weighting_details 'calc w=1/[\s^2^(Fo^2^)+(0.0524P)^2^+0.2114P] where P=(Fo^2^+2Fc^2^)/3'
_refine_ls_weighting_scheme calc
_refine_ls_wR_factor_gt 0.0962
_refine_ls_wR_factor_ref 0.1026
_reflns_number_gt 3253
_reflns_number_total 3926
_reflns_threshold_expression >2sigma(I)
_cod_data_source_file b301578e.txt
_cod_data_source_block 02258a
_cod_depositor_comments
;
The following automatic conversions were performed:
'_symmetry_cell_setting' value 'Triclinic' changed to 'triclinic'
according to '/home/saulius/struct/CIF-dictionaries/cif_core.dic'
dictionary named 'cif_core.dic' version 2.4.1 from 2010-06-29.

Automatic conversion script
Id: cif_fix_enum 1527 2010-12-29 10:47:43Z saulius 
;
_cod_original_sg_symbol_H-M P-1
_cod_database_code 7103797

loop_
_symmetry_equiv_pos_as_xyz
'x, y, z'
'-x, -y, -z'

loop_
_atom_site_label
_atom_site_type_symbol
_atom_site_fract_x
_atom_site_fract_y
_atom_site_fract_z
_atom_site_U_iso_or_equiv
_atom_site_adp_type
_atom_site_occupancy
_atom_site_symmetry_multiplicity
_atom_site_calc_flag
_atom_site_refinement_flags
_atom_site_disorder_assembly
_atom_site_disorder_group
C1 C 0.29292(15) 0.01687(15) 0.38994(13) 0.0252(3) Uani 1 1 d . . .
C2 C 0.24710(15) 0.17605(15) 0.31235(13) 0.0249(3) Uani 1 1 d . . .
C3 C 0.27332(16) 0.17424(16) 0.17748(13) 0.0290(3) Uani 1 1 d . . .
H3A H 0.2172 0.2567 0.1183 0.035 Uiso 1 1 calc R . .
C4 C 0.44500(17) 0.16678(18) 0.13131(14) 0.0339(3) Uani 1 1 d . . .
H4A H 0.4952 0.2462 0.1484 0.041 Uiso 1 1 calc R . .
H4B H 0.4698 0.1825 0.0389 0.041 Uiso 1 1 calc R . .
C5 C 0.49173(17) 0.00047(18) 0.21083(14) 0.0337(3) Uani 1 1 d . . .
H5A H 0.5368 -0.0606 0.1550 0.040 Uiso 1 1 calc R . .
H5B H 0.5643 0.0035 0.2636 0.040 Uiso 1 1 calc R . .
C6 C 0.34213(16) -0.06841(16) 0.29509(14) 0.0297(3) Uani 1 1 d . . .
H6A H 0.3414 -0.1844 0.3324 0.036 Uiso 1 1 calc R . .
C7 C 0.23260(18) 0.00632(17) 0.20225(15) 0.0339(3) Uani 1 1 d . . .
H7A H 0.2572 -0.0231 0.1244 0.041 Uiso 1 1 calc R . .
H7B H 0.1264 -0.0152 0.2433 0.041 Uiso 1 1 calc R . .
C8 C 0.28120(15) -0.03504(16) 0.51664(13) 0.0264(3) Uani 1 1 d . . .
H8A H 0.2468 0.0388 0.5584 0.032 Uiso 1 1 calc R . .
C9 C 0.31512(15) -0.19246(16) 0.59891(13) 0.0253(3) Uani 1 1 d . . .
C10 C 0.43731(15) -0.28613(16) 0.57141(13) 0.0258(3) Uani 1 1 d . . .
F10 F 0.53898(9) -0.23312(10) 0.46464(8) 0.0329(2) Uani 1 1 d . . .
C11 C 0.46163(16) -0.43471(16) 0.65219(14) 0.0300(3) Uani 1 1 d . . .
F11 F 0.58060(10) -0.52021(10) 0.62010(9) 0.0404(2) Uani 1 1 d . . .
C12 C 0.36346(18) -0.49444(16) 0.76563(14) 0.0327(3) Uani 1 1 d . . .
F12 F 0.38414(13) -0.63939(10) 0.84261(9) 0.0473(3) Uani 1 1 d . . .
C13 C 0.24306(17) -0.40447(17) 0.79858(13) 0.0309(3) Uani 1 1 d . . .
F13 F 0.14569(11) -0.46294(12) 0.90767(8) 0.0429(2) Uani 1 1 d . . .
C14 C 0.22116(15) -0.25643(17) 0.71657(13) 0.0280(3) Uani 1 1 d . . .
F14 F 0.10152(10) -0.17345(11) 0.75140(8) 0.0384(2) Uani 1 1 d . . .
C15 C 0.18666(15) 0.28790(16) 0.35878(13) 0.0264(3) Uani 1 1 d . . .
H15A H 0.1801 0.2655 0.4477 0.032 Uiso 1 1 calc R . .
C16 C 0.12909(15) 0.44180(15) 0.28793(13) 0.0245(3) Uani 1 1 d . . .
C17 C 0.20074(15) 0.54235(16) 0.17189(13) 0.0258(3) Uani 1 1 d . . .
F17 F 0.33573(9) 0.50335(10) 0.11586(8) 0.0348(2) Uani 1 1 d . . .
C18 C 0.14064(16) 0.68686(16) 0.11146(13) 0.0278(3) Uani 1 1 d . . .
F18 F 0.21394(10) 0.77914(10) 0.00000(8) 0.0380(2) Uani 1 1 d . . .
C19 C 0.00547(16) 0.73684(16) 0.16691(14) 0.0288(3) Uani 1 1 d . . .
F19 F -0.05455(11) 0.87519(10) 0.10915(9) 0.0427(2) Uani 1 1 d . . .
C20 C -0.06686(15) 0.64302(16) 0.28371(13) 0.0278(3) Uani 1 1 d . . .
F20 F -0.19745(10) 0.69155(11) 0.33906(9) 0.0389(2) Uani 1 1 d . . .
C21 C -0.00578(15) 0.49943(16) 0.34116(12) 0.0253(3) Uani 1 1 d . . .
F21 F -0.08192(10) 0.41034(10) 0.45399(8) 0.0331(2) Uani 1 1 d . . .

loop_
_atom_site_aniso_label
_atom_site_aniso_U_11
_atom_site_aniso_U_22
_atom_site_aniso_U_33
_atom_site_aniso_U_23
_atom_site_aniso_U_13
_atom_site_aniso_U_12
C1 0.0234(6) 0.0219(6) 0.0307(7) -0.0085(5) -0.0070(5) 0.0000(5)
C2 0.0237(6) 0.0235(6) 0.0276(7) -0.0069(5) -0.0079(5) -0.0010(5)
C3 0.0350(8) 0.0264(7) 0.0282(7) -0.0107(6) -0.0115(6) 0.0046(6)
C4 0.0372(8) 0.0355(8) 0.0258(7) -0.0091(6) -0.0034(6) 0.0043(6)
C5 0.0341(8) 0.0347(8) 0.0323(7) -0.0141(6) -0.0055(6) 0.0083(6)
C6 0.0356(8) 0.0241(7) 0.0321(7) -0.0110(6) -0.0113(6) 0.0034(6)
C7 0.0399(8) 0.0306(7) 0.0384(8) -0.0164(6) -0.0164(7) 0.0040(6)
C8 0.0261(7) 0.0236(6) 0.0294(7) -0.0091(6) -0.0058(5) 0.0022(5)
C9 0.0265(7) 0.0241(6) 0.0266(6) -0.0080(5) -0.0084(5) -0.0009(5)
C10 0.0253(7) 0.0248(7) 0.0274(7) -0.0073(5) -0.0074(5) -0.0015(5)
F10 0.0262(4) 0.0341(5) 0.0331(4) -0.0081(4) -0.0010(3) 0.0021(3)
C11 0.0321(7) 0.0259(7) 0.0368(8) -0.0128(6) -0.0149(6) 0.0040(6)
F11 0.0416(5) 0.0313(5) 0.0508(6) -0.0154(4) -0.0177(4) 0.0137(4)
C12 0.0452(9) 0.0222(7) 0.0320(7) -0.0035(6) -0.0191(6) -0.0026(6)
F12 0.0712(7) 0.0255(5) 0.0405(5) 0.0016(4) -0.0231(5) 0.0007(4)
C13 0.0365(8) 0.0328(8) 0.0229(6) -0.0057(6) -0.0068(6) -0.0102(6)
F13 0.0518(6) 0.0459(6) 0.0252(4) -0.0040(4) -0.0011(4) -0.0164(4)
C14 0.0259(7) 0.0311(7) 0.0284(7) -0.0110(6) -0.0064(5) -0.0011(5)
F14 0.0314(5) 0.0440(5) 0.0346(5) -0.0120(4) -0.0004(4) 0.0054(4)
C15 0.0301(7) 0.0242(7) 0.0239(6) -0.0059(5) -0.0077(5) 0.0010(5)
C16 0.0284(7) 0.0224(6) 0.0259(6) -0.0106(5) -0.0090(5) 0.0012(5)
C17 0.0249(6) 0.0248(7) 0.0296(7) -0.0120(6) -0.0051(5) 0.0009(5)
F17 0.0271(4) 0.0327(5) 0.0393(5) -0.0105(4) 0.0019(3) 0.0018(3)
C18 0.0325(7) 0.0232(6) 0.0265(7) -0.0063(5) -0.0047(5) -0.0044(5)
F18 0.0443(5) 0.0280(4) 0.0327(5) -0.0022(4) 0.0005(4) -0.0047(4)
C19 0.0338(7) 0.0207(6) 0.0338(7) -0.0092(6) -0.0118(6) 0.0028(5)
F19 0.0474(6) 0.0258(5) 0.0481(6) -0.0053(4) -0.0124(4) 0.0109(4)
C20 0.0255(7) 0.0293(7) 0.0327(7) -0.0168(6) -0.0051(5) 0.0024(5)
F20 0.0322(5) 0.0402(5) 0.0440(5) -0.0197(4) -0.0013(4) 0.0090(4)
C21 0.0295(7) 0.0257(7) 0.0227(6) -0.0097(5) -0.0048(5) -0.0036(5)
F21 0.0371(5) 0.0332(5) 0.0260(4) -0.0084(3) -0.0002(3) -0.0041(4)

loop_
_atom_type_symbol
_atom_type_description
_atom_type_scat_dispersion_real
_atom_type_scat_dispersion_imag
_atom_type_scat_source
C C 0.0033 0.0016 'International Tables Vol C Tables 4.2.6.8 and 6.1.1.4'
H H 0.0000 0.0000 'International Tables Vol C Tables 4.2.6.8 and 6.1.1.4'
F F 0.0171 0.0103 'International Tables Vol C Tables 4.2.6.8 and 6.1.1.4'

loop_
_geom_angle_atom_site_label_1
_geom_angle_atom_site_label_2
_geom_angle_atom_site_label_3
_geom_angle
_geom_angle_site_symmetry_1
_geom_angle_site_symmetry_3
_geom_angle_publ_flag
C8 C1 C2 125.16(12) . . ?
C8 C1 C6 129.90(13) . . ?
C2 C1 C6 104.81(11) . . ?
C15 C2 C1 125.31(12) . . ?
C15 C2 C3 129.57(12) . . ?
C1 C2 C3 104.97(11) . . ?
C2 C3 C7 100.45(11) . . ?
C2 C3 C4 107.24(11) . . ?
C7 C3 C4 100.98(12) . . ?
C2 C3 H3A 115.4 . . ?
C7 C3 H3A 115.4 . . ?
C4 C3 H3A 115.4 . . ?
C3 C4 C5 103.56(12) . . ?
C3 C4 H4A 111.0 . . ?
C5 C4 H4A 111.0 . . ?
C3 C4 H4B 111.0 . . ?
C5 C4 H4B 111.0 . . ?
H4A C4 H4B 109.0 . . ?
C6 C5 C4 103.33(11) . . ?
C6 C5 H5A 111.1 . . ?
C4 C5 H5A 111.1 . . ?
C6 C5 H5B 111.1 . . ?
C4 C5 H5B 111.1 . . ?
H5A C5 H5B 109.1 . . ?
C1 C6 C7 100.29(11) . . ?
C1 C6 C5 107.49(11) . . ?
C7 C6 C5 100.79(12) . . ?
C1 C6 H6A 115.4 . . ?
C7 C6 H6A 115.4 . . ?
C5 C6 H6A 115.4 . . ?
C3 C7 C6 94.88(11) . . ?
C3 C7 H7A 112.8 . . ?
C6 C7 H7A 112.8 . . ?
C3 C7 H7B 112.8 . . ?
C6 C7 H7B 112.8 . . ?
H7A C7 H7B 110.2 . . ?
C1 C8 C9 127.71(13) . . ?
C1 C8 H8A 116.1 . . ?
C9 C8 H8A 116.1 . . ?
C10 C9 C14 115.36(13) . . ?
C10 C9 C8 125.47(13) . . ?
C14 C9 C8 119.16(12) . . ?
F10 C10 C11 116.99(12) . . ?
F10 C10 C9 120.36(12) . . ?
C11 C10 C9 122.64(13) . . ?
F11 C11 C12 120.14(13) . . ?
F11 C11 C10 120.01(14) . . ?
C12 C11 C10 119.86(13) . . ?
F12 C12 C13 120.23(14) . . ?
F12 C12 C11 120.16(14) . . ?
C13 C12 C11 119.60(13) . . ?
F13 C13 C12 119.86(13) . . ?
F13 C13 C14 120.58(14) . . ?
C12 C13 C14 119.53(13) . . ?
F14 C14 C13 117.66(13) . . ?
F14 C14 C9 119.35(12) . . ?
C13 C14 C9 122.96(13) . . ?
C2 C15 C16 127.36(12) . . ?
C2 C15 H15A 116.3 . . ?
C16 C15 H15A 116.3 . . ?
C17 C16 C21 115.06(12) . . ?
C17 C16 C15 125.83(12) . . ?
C21 C16 C15 119.04(12) . . ?
F17 C17 C18 117.03(12) . . ?
F17 C17 C16 120.28(12) . . ?
C18 C17 C16 122.65(12) . . ?
F18 C18 C19 119.73(12) . . ?
F18 C18 C17 120.34(13) . . ?
C19 C18 C17 119.92(13) . . ?
F19 C19 C18 120.58(13) . . ?
F19 C19 C20 120.11(13) . . ?
C18 C19 C20 119.30(13) . . ?
F20 C20 C21 120.61(13) . . ?
F20 C20 C19 119.70(12) . . ?
C21 C20 C19 119.68(12) . . ?
F21 C21 C20 117.64(12) . . ?
F21 C21 C16 119.02(12) . . ?
C20 C21 C16 123.33(13) . . ?

loop_
_geom_bond_atom_site_label_1
_geom_bond_atom_site_label_2
_geom_bond_distance
_geom_bond_site_symmetry_2
_geom_bond_publ_flag
C1 C8 1.3359(19) . ?
C1 C2 1.4915(18) . ?
C1 C6 1.5145(19) . ?
C2 C15 1.3341(19) . ?
C2 C3 1.5086(19) . ?
C3 C7 1.536(2) . ?
C3 C4 1.547(2) . ?
C3 H3A 1.0000 . ?
C4 C5 1.550(2) . ?
C4 H4A 0.9900 . ?
C4 H4B 0.9900 . ?
C5 C6 1.544(2) . ?
C5 H5A 0.9900 . ?
C5 H5B 0.9900 . ?
C6 C7 1.5435(19) . ?
C6 H6A 1.0000 . ?
C7 H7A 0.9900 . ?
C7 H7B 0.9900 . ?
C8 C9 1.4668(18) . ?
C8 H8A 0.9500 . ?
C9 C10 1.3893(19) . ?
C9 C14 1.395(2) . ?
C10 F10 1.3348(16) . ?
C10 C11 1.381(2) . ?
C11 F11 1.3385(16) . ?
C11 C12 1.376(2) . ?
C12 F12 1.3348(16) . ?
C12 C13 1.375(2) . ?
C13 F13 1.3378(17) . ?
C13 C14 1.378(2) . ?
C14 F14 1.3388(16) . ?
C15 C16 1.4691(18) . ?
C15 H15A 0.9500 . ?
C16 C17 1.391(2) . ?
C16 C21 1.3938(18) . ?
C17 F17 1.3395(16) . ?
C17 C18 1.3824(19) . ?
C18 F18 1.3360(16) . ?
C18 C19 1.376(2) . ?
C19 F19 1.3325(16) . ?
C19 C20 1.377(2) . ?
C20 F20 1.3382(15) . ?
C20 C21 1.3717(19) . ?
C21 F21 1.3455(16) . ?

loop_
_geom_torsion_atom_site_label_1
_geom_torsion_atom_site_label_2
_geom_torsion_atom_site_label_3
_geom_torsion_atom_site_label_4
_geom_torsion
_geom_torsion_site_symmetry_1
_geom_torsion_site_symmetry_2
_geom_torsion_site_symmetry_3
_geom_torsion_site_symmetry_4
_geom_torsion_publ_flag
C8 C1 C2 C15 -0.8(2) . . . . ?
C6 C1 C2 C15 175.43(13) . . . . ?
C8 C1 C2 C3 -176.59(13) . . . . ?
C6 C1 C2 C3 -0.40(14) . . . . ?
C15 C2 C3 C7 -140.59(15) . . . . ?
C1 C2 C3 C7 34.99(13) . . . . ?
C15 C2 C3 C4 114.34(16) . . . . ?
C1 C2 C3 C4 -70.08(13) . . . . ?
C2 C3 C4 C5 69.99(14) . . . . ?
C7 C3 C4 C5 -34.71(13) . . . . ?
C3 C4 C5 C6 -0.71(14) . . . . ?
C8 C1 C6 C7 141.82(15) . . . . ?
C2 C1 C6 C7 -34.13(14) . . . . ?
C8 C1 C6 C5 -113.30(16) . . . . ?
C2 C1 C6 C5 70.75(13) . . . . ?
C4 C5 C6 C1 -68.84(14) . . . . ?
C4 C5 C6 C7 35.68(13) . . . . ?
C2 C3 C7 C6 -54.33(12) . . . . ?
C4 C3 C7 C6 55.72(12) . . . . ?
C1 C6 C7 C3 53.97(13) . . . . ?
C5 C6 C7 C3 -56.24(13) . . . . ?
C2 C1 C8 C9 175.75(13) . . . . ?
C6 C1 C8 C9 0.5(2) . . . . ?
C1 C8 C9 C10 41.2(2) . . . . ?
C1 C8 C9 C14 -140.23(15) . . . . ?
C14 C9 C10 F10 -176.28(11) . . . . ?
C8 C9 C10 F10 2.4(2) . . . . ?
C14 C9 C10 C11 2.43(19) . . . . ?
C8 C9 C10 C11 -178.90(13) . . . . ?
F10 C10 C11 F11 -1.91(19) . . . . ?
C9 C10 C11 F11 179.35(12) . . . . ?
F10 C10 C11 C12 178.03(12) . . . . ?
C9 C10 C11 C12 -0.7(2) . . . . ?
F11 C11 C12 F12 -1.8(2) . . . . ?
C10 C11 C12 F12 178.26(12) . . . . ?
F11 C11 C12 C13 178.88(12) . . . . ?
C10 C11 C12 C13 -1.1(2) . . . . ?
F12 C12 C13 F13 -0.5(2) . . . . ?
C11 C12 C13 F13 178.78(12) . . . . ?
F12 C12 C13 C14 -178.37(12) . . . . ?
C11 C12 C13 C14 0.9(2) . . . . ?
F13 C13 C14 F14 1.3(2) . . . . ?
C12 C13 C14 F14 179.11(12) . . . . ?
F13 C13 C14 C9 -176.88(12) . . . . ?
C12 C13 C14 C9 0.9(2) . . . . ?
C10 C9 C14 F14 179.31(11) . . . . ?
C8 C9 C14 F14 0.55(19) . . . . ?
C10 C9 C14 C13 -2.5(2) . . . . ?
C8 C9 C14 C13 178.69(12) . . . . ?
C1 C2 C15 C16 -174.87(13) . . . . ?
C3 C2 C15 C16 -0.1(2) . . . . ?
C2 C15 C16 C17 -45.9(2) . . . . ?
C2 C15 C16 C21 137.17(15) . . . . ?
C21 C16 C17 F17 175.75(11) . . . . ?
C15 C16 C17 F17 -1.3(2) . . . . ?
C21 C16 C17 C18 -2.01(19) . . . . ?
C15 C16 C17 C18 -179.02(12) . . . . ?
F17 C17 C18 F18 2.19(19) . . . . ?
C16 C17 C18 F18 -179.98(12) . . . . ?
F17 C17 C18 C19 -177.08(12) . . . . ?
C16 C17 C18 C19 0.7(2) . . . . ?
F18 C18 C19 F19 1.4(2) . . . . ?
C17 C18 C19 F19 -179.32(12) . . . . ?
F18 C18 C19 C20 -177.92(12) . . . . ?
C17 C18 C19 C20 1.4(2) . . . . ?
F19 C19 C20 F20 -0.2(2) . . . . ?
C18 C19 C20 F20 179.17(12) . . . . ?
F19 C19 C20 C21 178.62(12) . . . . ?
C18 C19 C20 C21 -2.0(2) . . . . ?
F20 C20 C21 F21 0.15(19) . . . . ?
C19 C20 C21 F21 -178.62(12) . . . . ?
F20 C20 C21 C16 179.46(12) . . . . ?
C19 C20 C21 C16 0.7(2) . . . . ?
C17 C16 C21 F21 -179.40(11) . . . . ?
C15 C16 C21 F21 -2.17(18) . . . . ?
C17 C16 C21 C20 1.30(19) . . . . ?
C15 C16 C21 C20 178.53(12) . . . . ?
